data_7221346
loop_
_publ_author_name
'Fuchs, J.'
'Kreusler, H.U.'
'Foerster, A.'

_publ_section_title
;
 Die Kristallstruktur des Rubidiumtrimolybdatosulfats Rb2 S Mo3 O13
;
_journal_name_full
;
Zeitschrift fuer Naturforschung, Teil B. Anorganische Chemie, Organische 
Chemie (33,1978-41,1986)
;
_journal_page_first 1683
_journal_page_last 1685
_journal_volume 34
_journal_year 1979
_chemical_formula_sum 'Mo3 O13 Rb2 S'
_chemical_name_systematic 'Rb2 (S Mo3 O13)'
_space_group_IT_number 14
_symmetry_space_group_name_Hall '-P 2yn'
_symmetry_space_group_name_H-M 'P 1 21/n 1'
_cell_angle_alpha 90
_cell_angle_beta 112.65
_cell_angle_gamma 90
_cell_formula_units_Z 4
_cell_length_a 9.221
_cell_length_b 13.378
_cell_length_c 10.815
_cell_volume 1231.228
_citation_journal_id_ASTM ZNBAD2
_cod_data_source_file Fuchs_ZNBAD2_1979_844.cif
_cod_data_source_block Mo3O13Rb2S1
_cod_original_sg_symbol_Hall '-P 2ybc (x-z,y,z)'
_cod_original_formula_sum 'Mo3 O13 Rb2 S1'
_cod_database_code 7221346

loop_
_symmetry_equiv_pos_as_xyz
x,y,z
-x+1/2,y+1/2,-z+1/2
-x,-y,-z
x-1/2,-y-1/2,z-1/2

loop_
_atom_site_label
_atom_site_type_symbol
_atom_site_fract_x
_atom_site_fract_y
_atom_site_fract_z
_atom_site_occupancy
_atom_site_U_iso_or_equiv
S1 S+6 0.0009 0.1686 0.25051 1 0.0
Rb2 Rb+1 0.52449 0.19531 0.05223 1 0.0
O11 O-2 -0.0937 0.1459 0.3325 1 0.0
O6 O-2 0.1414 0.1031 0.2949 1 0.0
O13 O-2 0.0512 0.2713 0.2643 1 0.0
O10 O-2 -0.3549 0.0434 0.3045 1 0.0
O9 O-2 0.1249 -0.1892 0.2873 1 0.0
Mo2 Mo+6 0.15198 -0.06286 0.30042 1 0.0
O1 O-2 -0.3572 0.0208 -0.0326 1 0.0
O4 O-2 -0.1007 0.1409 0.1064 1 0.0
O5 O-2 -0.1956 -0.1404 -0.021 1 0.0
Mo1 Mo+6 -0.17104 -0.01766 0.02169 1 0.0
Mo3 Mo+6 -0.17822 -0.00862 0.36503 1 0.0
O3 O-2 -0.0929 0.0359 -0.1092 1 0.0
O12 O-2 -0.2162 -0.126 0.4007 1 0.0
O7 O-2 0.3468 -0.0494 0.3693 1 0.0
O8 O-2 0.0885 -0.0426 0.4512 1 0.0
Rb1 Rb+1 -0.06186 0.31093 -0.0459 1 0.0
O2 O-2 -0.1138 -0.0378 0.2165 1 0.0
